data_4512713
loop_
_publ_author_name
'Wang, Zhong-Jie'
'Qin, Ling'
'Zhang, Xin'
'Chen, Jin-Xi'
'Zheng, He-Gen'

_publ_section_title
;
 Syntheses, Characterizations, Luminescent Properties, and Controlling
 Interpenetration of Five Metal--Organic Frameworks Based on
 Bis(4-(pyridine-4-yl)phenyl)amine
;
_journal_issue 3
_journal_name_full 'Crystal Growth &amp; Design'
_journal_page_first 1303
_journal_paper_doi 10.1021/cg501708b
_journal_volume 15
_journal_year 2015
_chemical_formula_sum 'C60 H34 Cd2 F8 N6 O8'
_chemical_formula_weight 1343.73
_chemical_name_systematic
; 
 ? 
;
_space_group_IT_number 14
_symmetry_cell_setting monoclinic
_symmetry_space_group_name_Hall '-P 2ybc'
_symmetry_space_group_name_H-M 'P 1 21/c 1'
_atom_sites_solution_hydrogens geom
_atom_sites_solution_primary direct
_atom_sites_solution_secondary difmap
_audit_creation_method SHELXL-97
_cell_angle_alpha 90.00
_cell_angle_beta 105.146(2)
_cell_angle_gamma 90.00
_cell_formula_units_Z 4
_cell_length_a 11.7771(5)
_cell_length_b 18.4955(7)
_cell_length_c 25.3750(9)
_cell_measurement_reflns_used 9884
_cell_measurement_temperature 296(2)
_cell_measurement_theta_max 27.96
_cell_measurement_theta_min 2.20
_cell_volume 5335.3(4)
_computing_cell_refinement 'Bruker SMART'
_computing_data_collection 'Bruker SMART'
_computing_data_reduction 'Bruker SAINT'
_computing_molecular_graphics 'Bruker SHELXTL'
_computing_publication_material 'Bruker SHELXTL'
_computing_structure_refinement 'SHELXL-97 (Sheldrick, 1997)'
_computing_structure_solution 'SHELXS-97 (Sheldrick, 1990)'
_diffrn_ambient_temperature 296(2)
_diffrn_measured_fraction_theta_full 0.999
_diffrn_measured_fraction_theta_max 0.999
_diffrn_measurement_device_type 'CCD area detector'
_diffrn_measurement_method 'phi and omega scans'
_diffrn_radiation_monochromator graphite
_diffrn_radiation_source 'fine-focus sealed tube'
_diffrn_radiation_type MoK\a
_diffrn_radiation_wavelength 0.71073
_diffrn_reflns_av_R_equivalents 0.0296
_diffrn_reflns_av_sigmaI/netI 0.0308
_diffrn_reflns_limit_h_max 14
_diffrn_reflns_limit_h_min -12
_diffrn_reflns_limit_k_max 21
_diffrn_reflns_limit_k_min -18
_diffrn_reflns_limit_l_max 30
_diffrn_reflns_limit_l_min -30
_diffrn_reflns_number 29458
_diffrn_reflns_theta_full 25.00
_diffrn_reflns_theta_max 25.00
_diffrn_reflns_theta_min 1.38
_exptl_absorpt_coefficient_mu 0.889
_exptl_absorpt_correction_T_max 0.8149
_exptl_absorpt_correction_T_min 0.7763
_exptl_absorpt_correction_type none
_exptl_crystal_colour orange
_exptl_crystal_density_diffrn 1.673
_exptl_crystal_density_meas 1.673
_exptl_crystal_density_method 'not measured'
_exptl_crystal_description block
_exptl_crystal_F_000 2672
_exptl_crystal_size_max 0.30
_exptl_crystal_size_mid 0.28
_exptl_crystal_size_min 0.24
_refine_diff_density_max 1.259
_refine_diff_density_min -0.435
_refine_diff_density_rms 0.066
_refine_ls_extinction_method none
_refine_ls_goodness_of_fit_ref 1.056
_refine_ls_hydrogen_treatment mixed
_refine_ls_matrix_type full
_refine_ls_number_parameters 765
_refine_ls_number_reflns 9373
_refine_ls_number_restraints 0
_refine_ls_restrained_S_all 1.056
_refine_ls_R_factor_all 0.0422
_refine_ls_R_factor_gt 0.0338
_refine_ls_shift/su_max 0.005
_refine_ls_shift/su_mean 0.001
_refine_ls_structure_factor_coef Fsqd
_refine_ls_weighting_details 'calc w=1/[\s^2^(Fo^2^)+(0.0378P)^2^+5.4331P] where P=(Fo^2^+2Fc^2^)/3'
_refine_ls_weighting_scheme calc
_refine_ls_wR_factor_gt 0.0831
_refine_ls_wR_factor_ref 0.0863
_reflns_number_gt 8064
_reflns_number_total 9373
_reflns_threshold_expression >2sigma(I)
_cod_data_source_file cg501708b_si_002.cif
_cod_data_source_block 5
_cod_depositor_comments
;
The following automatic conversions were performed:

'_symmetry_cell_setting' value 'Monoclinic' changed to 'monoclinic'
according to
/usr/data/users/saulius/crontab/automatic-downloads/rss-feeds/ACS/lib/dictionaries/cif_core.dic
dictionary named 'cif_core.dic' version 2.4.2 from 2011-04-26.

Automatic conversion script
Id: cif_fix_values 3008 2015-01-20 13:52:24Z robertas 

 Adding full bibliography for 4512709--4512713.cif.
;
_cod_original_sg_symbol_H-M 'P21/c  '
_cod_database_code 4512713

loop_
_symmetry_equiv_pos_as_xyz
'x, y, z'
'-x, y+1/2, -z+1/2'
'-x, -y, -z'
'x, -y-1/2, z-1/2'

loop_
_atom_site_label
_atom_site_type_symbol
_atom_site_fract_x
_atom_site_fract_y
_atom_site_fract_z
_atom_site_U_iso_or_equiv
_atom_site_adp_type
_atom_site_occupancy
_atom_site_symmetry_multiplicity
_atom_site_calc_flag
_atom_site_refinement_flags
C1 C 0.1690(3) 0.6793(2) 0.88427(16) 0.0521(10) Uani 1 1 d .
H1 H 0.1039 0.6586 0.8926 0.063 Uiso 1 1 calc R
C2 C 0.2267(3) 0.6396(2) 0.85381(16) 0.0536(10) Uani 1 1 d .
H2 H 0.1991 0.5938 0.8418 0.064 Uiso 1 1 calc R
C3 C 0.3254(3) 0.66642(18) 0.84059(13) 0.0396(8) Uani 1 1 d .
C4 C 0.3565(4) 0.7364(2) 0.85915(17) 0.0571(11) Uani 1 1 d .
H4 H 0.4210 0.7585 0.8512 0.069 Uiso 1 1 calc R
C5 C 0.2937(4) 0.7730(2) 0.88884(16) 0.0553(10) Uani 1 1 d .
H5 H 0.3173 0.8197 0.9001 0.066 Uiso 1 1 calc R
C6 C 0.3915(3) 0.62394(18) 0.80946(14) 0.0414(8) Uani 1 1 d .
C7 C 0.3783(3) 0.55044(19) 0.80246(15) 0.0496(9) Uani 1 1 d .
H7 H 0.3271 0.5263 0.8188 0.059 Uiso 1 1 calc R
C8 C 0.4382(4) 0.51142(19) 0.77226(16) 0.0558(11) Uani 1 1 d .
H8 H 0.4252 0.4619 0.7681 0.067 Uiso 1 1 calc R
C9 C 0.5177(3) 0.54418(19) 0.74774(14) 0.0446(8) Uani 1 1 d .
C10 C 0.5361(4) 0.6171(2) 0.75650(19) 0.0649(12) Uani 1 1 d .
H10 H 0.5907 0.6408 0.7420 0.078 Uiso 1 1 calc R
C11 C 0.4746(4) 0.6555(2) 0.78655(18) 0.0641(12) Uani 1 1 d .
H11 H 0.4893 0.7047 0.7917 0.077 Uiso 1 1 calc R
C12 C 0.6372(3) 0.52204(18) 0.68031(15) 0.0447(8) Uani 1 1 d .
C13 C 0.6139(3) 0.5861(2) 0.65152(16) 0.0522(10) Uani 1 1 d .
H13 H 0.5537 0.6161 0.6560 0.063 Uiso 1 1 calc R
C14 C 0.6796(3) 0.6059(2) 0.61616(15) 0.0498(9) Uani 1 1 d .
H14 H 0.6634 0.6497 0.5977 0.060 Uiso 1 1 calc R
C15 C 0.7686(3) 0.56296(18) 0.60705(13) 0.0381(7) Uani 1 1 d .
C16 C 0.7872(3) 0.49660(18) 0.63404(14) 0.0432(8) Uani 1 1 d .
H16 H 0.8440 0.4653 0.6278 0.052 Uiso 1 1 calc R
C17 C 0.7225(3) 0.47672(18) 0.66987(15) 0.0467(9) Uani 1 1 d .
H17 H 0.7364 0.4321 0.6873 0.056 Uiso 1 1 calc R
C18 C 0.8435(3) 0.58852(19) 0.57228(14) 0.0409(8) Uani 1 1 d .
C19 C 0.8214(5) 0.6524(3) 0.5442(3) 0.127(3) Uani 1 1 d .
H19 H 0.7552 0.6792 0.5453 0.153 Uiso 1 1 calc R
C20 C 0.8943(5) 0.6776(3) 0.5145(3) 0.128(3) Uani 1 1 d .
H20 H 0.8751 0.7213 0.4963 0.154 Uiso 1 1 calc R
C21 C 1.0103(3) 0.58168(18) 0.53506(15) 0.0453(9) Uani 1 1 d .
H21 H 1.0755 0.5554 0.5319 0.054 Uiso 1 1 calc R
C22 C 0.9408(3) 0.55247(19) 0.56590(16) 0.0500(9) Uani 1 1 d .
H22 H 0.9603 0.5077 0.5826 0.060 Uiso 1 1 calc R
C23 C 0.5765(5) 0.6952(3) 1.0119(3) 0.136(3) Uani 1 1 d .
H23 H 0.6005 0.7371 1.0320 0.163 Uiso 1 1 calc R
C24 C 0.6467(5) 0.6692(3) 0.9815(3) 0.127(3) Uani 1 1 d .
H24 H 0.7167 0.6929 0.9822 0.153 Uiso 1 1 calc R
C25 C 0.6167(3) 0.6088(2) 0.94980(15) 0.0470(9) Uani 1 1 d .
C26 C 0.5139(4) 0.5771(2) 0.95375(17) 0.0584(11) Uani 1 1 d .
H26 H 0.4881 0.5351 0.9341 0.070 Uiso 1 1 calc R
C27 C 0.4482(4) 0.6061(2) 0.98607(16) 0.0553(10) Uani 1 1 d .
H27 H 0.3795 0.5824 0.9876 0.066 Uiso 1 1 calc R
C28 C 0.6886(3) 0.58039(19) 0.91505(15) 0.0450(8) Uani 1 1 d .
C29 C 0.7765(3) 0.6218(2) 0.90213(16) 0.0553(10) Uani 1 1 d .
H29 H 0.7914 0.6680 0.9167 0.066 Uiso 1 1 calc R
C30 C 0.8415(4) 0.5962(2) 0.86864(17) 0.0584(10) Uani 1 1 d .
H30 H 0.8995 0.6253 0.8609 0.070 Uiso 1 1 calc R
C31 C 0.8222(3) 0.5280(2) 0.84630(16) 0.0500(9) Uani 1 1 d .
C32 C 0.7371(4) 0.4851(2) 0.85950(16) 0.0520(9) Uani 1 1 d .
H32 H 0.7240 0.4385 0.8454 0.062 Uiso 1 1 calc R
C33 C 0.6719(3) 0.51068(19) 0.89308(15) 0.0479(9) Uani 1 1 d .
H33 H 0.6153 0.4810 0.9014 0.057 Uiso 1 1 calc R
C34 C 0.9434(3) 0.5358(2) 0.77868(16) 0.0535(10) Uani 1 1 d .
C35 C 1.0289(4) 0.5003(2) 0.75989(18) 0.0636(12) Uani 1 1 d .
H35 H 1.0477 0.4526 0.7704 0.076 Uiso 1 1 calc R
C36 C 1.0863(4) 0.5340(2) 0.72621(17) 0.0583(11) Uani 1 1 d .
H36 H 1.1428 0.5085 0.7142 0.070 Uiso 1 1 calc R
C37 C 1.0624(3) 0.6052(2) 0.70952(15) 0.0477(9) Uani 1 1 d .
C38 C 0.9733(4) 0.6388(2) 0.72701(17) 0.0590(10) Uani 1 1 d .
H38 H 0.9529 0.6861 0.7159 0.071 Uiso 1 1 calc R
C39 C 0.9146(4) 0.6052(2) 0.75979(17) 0.0602(11) Uani 1 1 d .
H39 H 0.8540 0.6294 0.7696 0.072 Uiso 1 1 calc R
C40 C 1.1288(3) 0.6444(2) 0.67660(14) 0.0469(9) Uani 1 1 d .
C41 C 1.2194(4) 0.6138(2) 0.65948(19) 0.0687(13) Uani 1 1 d .
H41 H 1.2408 0.5662 0.6689 0.082 Uiso 1 1 calc R
C42 C 1.2790(4) 0.6520(2) 0.62872(17) 0.0632(12) Uani 1 1 d .
H42 H 1.3397 0.6288 0.6183 0.076 Uiso 1 1 calc R
C43 C 1.1645(6) 0.7490(3) 0.6274(2) 0.097(2) Uani 1 1 d .
H43 H 1.1429 0.7960 0.6161 0.116 Uiso 1 1 calc R
C44 C 1.1012(5) 0.7142(3) 0.6578(2) 0.096(2) Uani 1 1 d .
H44 H 1.0382 0.7378 0.6661 0.115 Uiso 1 1 calc R
C45 C -0.0818(3) 0.82597(19) 0.86324(13) 0.0420(8) Uani 1 1 d .
C46 C -0.1801(3) 0.82605(17) 0.81111(14) 0.0408(8) Uani 1 1 d .
C47 C -0.1581(3) 0.81804(19) 0.76079(15) 0.0451(8) Uani 1 1 d .
C48 C -0.2468(3) 0.8118(2) 0.71344(14) 0.0473(9) Uani 1 1 d .
C49 C -0.3645(3) 0.81549(17) 0.71393(15) 0.0441(8) Uani 1 1 d .
C50 C -0.3859(3) 0.82635(18) 0.76437(15) 0.0432(8) Uani 1 1 d .
C51 C -0.2964(3) 0.8301(2) 0.81161(14) 0.0458(8) Uani 1 1 d .
C52 C -0.4627(3) 0.80715(19) 0.66198(15) 0.0492(9) Uani 1 1 d .
C53 C 0.1269(3) 0.63832(18) 1.01160(14) 0.0394(8) Uani 1 1 d .
C54 C 0.0615(3) 0.56655(17) 1.00518(14) 0.0384(8) Uani 1 1 d .
C55 C 0.0859(3) 0.51071(19) 0.97447(16) 0.0470(9) Uani 1 1 d .
C56 C -0.0260(3) 0.55412(18) 1.03106(15) 0.0460(9) Uani 1 1 d .
C57 C 0.3429(3) 0.87793(18) 1.00228(13) 0.0376(8) Uani 1 1 d .
C58 C 0.4236(3) 0.94149(17) 1.00060(13) 0.0351(7) Uani 1 1 d .
C59 C 0.5075(3) 0.93911(18) 0.97104(14) 0.0416(8) Uani 1 1 d .
C60 C 0.4188(3) 1.00333(18) 1.02930(14) 0.0404(8) Uani 1 1 d .
Cd1 Cd 0.09570(2) 0.803793(12) 0.955827(9) 0.03183(8) Uani 1 1 d .
Cd2 Cd 0.36920(2) 0.718410(12) 1.067464(9) 0.03642(8) Uani 1 1 d .
F1 F -0.04542(19) 0.81463(13) 0.75740(9) 0.0622(6) Uani 1 1 d .
F2 F -0.2173(2) 0.80310(15) 0.66609(9) 0.0750(7) Uani 1 1 d .
F3 F -0.3252(2) 0.83817(15) 0.85942(9) 0.0715(7) Uani 1 1 d .
F4 F -0.49776(19) 0.83252(13) 0.76803(10) 0.0614(6) Uani 1 1 d .
F5 F 0.1700(3) 0.51915(13) 0.94767(13) 0.0876(9) Uani 1 1 d .
F6 F -0.0533(3) 0.60573(12) 1.06287(12) 0.0812(8) Uani 1 1 d .
F7 F 0.5154(2) 0.88013(12) 0.94139(10) 0.0685(7) Uani 1 1 d .
F8 F 0.3415(2) 1.00833(12) 1.06017(10) 0.0664(7) Uani 1 1 d .
H2A H 0.573(3) 0.462(2) 0.7222(15) 0.043(11) Uiso 1 1 d .
H5A H 0.889(4) 0.454(2) 0.8098(17) 0.068(14) Uiso 1 1 d .
N1 N 0.2003(3) 0.74584(15) 0.90272(11) 0.0402(6) Uani 1 1 d .
N2 N 0.5761(3) 0.50171(19) 0.71872(15) 0.0574(10) Uani 1 1 d .
N3 N 0.9898(3) 0.64428(16) 0.51001(12) 0.0463(7) Uani 1 1 d .
N4 N 0.4773(3) 0.66538(17) 1.01488(13) 0.0523(8) Uani 1 1 d .
N5 N 0.8877(4) 0.4990(2) 0.81266(16) 0.0659(10) Uani 1 1 d .
N6 N 1.2552(3) 0.71963(17) 0.61310(13) 0.0510(8) Uani 1 1 d .
O1 O -0.0749(2) 0.77062(13) 0.89153(10) 0.0502(6) Uani 1 1 d .
O2 O -0.0140(3) 0.87770(14) 0.87416(11) 0.0639(8) Uani 1 1 d .
O3 O -0.4589(2) 0.75316(14) 0.63397(10) 0.0540(7) Uani 1 1 d .
O4 O -0.5408(3) 0.85317(15) 0.65116(13) 0.0828(11) Uani 1 1 d .
O5 O 0.0694(2) 0.69263(12) 0.99383(11) 0.0506(6) Uani 1 1 d .
O6 O 0.2339(2) 0.63427(13) 1.03467(12) 0.0569(7) Uani 1 1 d .
O7 O 0.2360(2) 0.88832(13) 0.98245(10) 0.0501(6) Uani 1 1 d .
O8 O 0.3922(3) 0.82171(13) 1.02264(11) 0.0565(7) Uani 1 1 d .

loop_
_atom_site_aniso_label
_atom_site_aniso_U_11
_atom_site_aniso_U_22
_atom_site_aniso_U_33
_atom_site_aniso_U_23
_atom_site_aniso_U_13
_atom_site_aniso_U_12
C1 0.048(2) 0.051(2) 0.066(2) -0.0190(18) 0.0302(19) -0.0145(18)
C2 0.053(2) 0.045(2) 0.072(3) -0.0201(18) 0.033(2) -0.0174(18)
C3 0.044(2) 0.0390(18) 0.0392(18) -0.0025(14) 0.0171(15) -0.0026(15)
C4 0.065(3) 0.049(2) 0.072(3) -0.0133(19) 0.044(2) -0.0204(19)
C5 0.069(3) 0.045(2) 0.064(2) -0.0167(18) 0.039(2) -0.0181(19)
C6 0.046(2) 0.0365(19) 0.0474(19) -0.0025(15) 0.0231(16) -0.0036(15)
C7 0.059(2) 0.040(2) 0.063(2) 0.0007(17) 0.038(2) -0.0051(17)
C8 0.079(3) 0.0303(19) 0.075(3) 0.0008(17) 0.049(2) -0.0010(18)
C9 0.048(2) 0.043(2) 0.050(2) 0.0036(16) 0.0253(17) 0.0026(16)
C10 0.077(3) 0.044(2) 0.096(3) -0.009(2) 0.064(3) -0.014(2)
C11 0.084(3) 0.038(2) 0.092(3) -0.014(2) 0.061(3) -0.016(2)
C12 0.050(2) 0.039(2) 0.053(2) -0.0013(16) 0.0290(18) -0.0005(16)
C13 0.051(2) 0.049(2) 0.068(2) 0.0090(18) 0.036(2) 0.0176(18)
C14 0.051(2) 0.043(2) 0.064(2) 0.0166(17) 0.0294(19) 0.0143(17)
C15 0.0383(19) 0.0383(18) 0.0411(18) 0.0000(14) 0.0165(15) 0.0029(14)
C16 0.050(2) 0.0350(18) 0.052(2) -0.0003(15) 0.0260(17) 0.0062(15)
C17 0.059(2) 0.0308(18) 0.058(2) 0.0035(15) 0.0289(19) 0.0060(16)
C18 0.0352(19) 0.0429(19) 0.048(2) 0.0053(15) 0.0173(16) 0.0039(15)
C19 0.105(4) 0.105(4) 0.219(7) 0.111(5) 0.129(5) 0.079(4)
C20 0.110(5) 0.105(4) 0.217(7) 0.117(5) 0.127(5) 0.076(4)
C21 0.050(2) 0.0345(19) 0.061(2) 0.0005(16) 0.0318(18) 0.0091(16)
C22 0.059(2) 0.0341(19) 0.068(2) 0.0087(17) 0.037(2) 0.0117(17)
C23 0.099(5) 0.119(5) 0.226(8) -0.125(5) 0.108(5) -0.078(4)
C24 0.099(4) 0.116(5) 0.205(7) -0.105(5) 0.108(5) -0.076(4)
C25 0.043(2) 0.045(2) 0.054(2) -0.0040(16) 0.0133(17) -0.0097(16)
C26 0.066(3) 0.046(2) 0.072(3) -0.0154(19) 0.034(2) -0.022(2)
C27 0.056(3) 0.048(2) 0.068(3) -0.0080(19) 0.026(2) -0.0170(18)
C28 0.043(2) 0.041(2) 0.051(2) 0.0025(16) 0.0133(17) -0.0056(16)
C29 0.055(2) 0.051(2) 0.065(3) -0.0146(19) 0.025(2) -0.0215(19)
C30 0.053(2) 0.059(3) 0.070(3) -0.004(2) 0.028(2) -0.0198(19)
C31 0.048(2) 0.046(2) 0.059(2) 0.0006(17) 0.0205(18) -0.0014(17)
C32 0.059(3) 0.036(2) 0.067(2) 0.0028(17) 0.027(2) -0.0063(17)
C33 0.049(2) 0.040(2) 0.059(2) 0.0041(16) 0.0224(18) -0.0075(16)
C34 0.049(2) 0.055(2) 0.062(2) -0.0075(19) 0.0241(19) -0.0086(18)
C35 0.077(3) 0.042(2) 0.086(3) -0.002(2) 0.047(3) 0.000(2)
C36 0.067(3) 0.047(2) 0.074(3) -0.0091(19) 0.041(2) 0.0027(19)
C37 0.051(2) 0.048(2) 0.048(2) -0.0073(16) 0.0194(18) -0.0010(17)
C38 0.062(3) 0.052(2) 0.071(3) 0.005(2) 0.032(2) 0.010(2)
C39 0.059(3) 0.057(3) 0.075(3) 0.001(2) 0.037(2) 0.007(2)
C40 0.049(2) 0.050(2) 0.044(2) -0.0069(16) 0.0149(17) 0.0006(17)
C41 0.069(3) 0.062(3) 0.087(3) 0.029(2) 0.041(3) 0.021(2)
C42 0.051(3) 0.075(3) 0.072(3) 0.023(2) 0.031(2) 0.022(2)
C43 0.136(5) 0.054(3) 0.137(5) 0.022(3) 0.103(4) 0.028(3)
C44 0.129(5) 0.058(3) 0.141(5) 0.019(3) 0.106(4) 0.028(3)
C45 0.041(2) 0.043(2) 0.0390(18) -0.0019(15) 0.0054(15) -0.0044(16)
C46 0.042(2) 0.0324(18) 0.0439(19) 0.0021(14) 0.0037(16) -0.0019(15)
C47 0.038(2) 0.040(2) 0.054(2) 0.0009(16) 0.0058(16) 0.0010(15)
C48 0.052(2) 0.048(2) 0.041(2) -0.0031(15) 0.0086(17) 0.0090(17)
C49 0.045(2) 0.0304(18) 0.049(2) -0.0010(14) -0.0024(16) 0.0068(15)
C50 0.0331(19) 0.0355(18) 0.057(2) 0.0025(15) 0.0049(16) 0.0003(14)
C51 0.047(2) 0.046(2) 0.044(2) 0.0005(15) 0.0096(17) -0.0042(16)
C52 0.047(2) 0.039(2) 0.051(2) -0.0012(17) -0.0045(17) 0.0059(17)
C53 0.042(2) 0.0330(18) 0.0460(19) 0.0004(14) 0.0169(16) -0.0104(15)
C54 0.0361(18) 0.0294(17) 0.0486(19) 0.0037(14) 0.0090(15) -0.0078(14)
C55 0.045(2) 0.0367(19) 0.067(2) -0.0025(17) 0.0281(19) -0.0113(16)
C56 0.050(2) 0.0327(18) 0.061(2) -0.0065(16) 0.0245(18) -0.0115(16)
C57 0.043(2) 0.0358(19) 0.0379(17) -0.0062(14) 0.0181(15) -0.0132(15)
C58 0.0317(17) 0.0361(18) 0.0370(17) 0.0010(13) 0.0081(14) -0.0093(13)
C59 0.042(2) 0.0366(18) 0.052(2) -0.0104(15) 0.0221(16) -0.0094(15)
C60 0.0359(19) 0.0426(19) 0.0475(19) -0.0042(15) 0.0197(16) -0.0108(15)
Cd1 0.02922(13) 0.03184(13) 0.03502(13) -0.00362(9) 0.00943(10) -0.00496(9)
Cd2 0.03397(14) 0.03417(14) 0.03890(14) 0.00235(10) 0.00556(10) -0.00683(10)
F1 0.0397(13) 0.0778(16) 0.0680(15) -0.0058(12) 0.0122(11) 0.0032(11)
F2 0.0677(17) 0.109(2) 0.0467(13) -0.0114(13) 0.0120(12) 0.0122(14)
F3 0.0612(16) 0.108(2) 0.0487(13) -0.0012(13) 0.0195(11) -0.0029(14)
F4 0.0364(12) 0.0642(14) 0.0819(16) 0.0028(12) 0.0126(11) 0.0008(10)
F5 0.099(2) 0.0582(15) 0.138(2) -0.0316(15) 0.0890(19) -0.0384(14)
F6 0.101(2) 0.0483(14) 0.120(2) -0.0320(14) 0.0735(18) -0.0290(13)
F7 0.0809(17) 0.0471(13) 0.0963(18) -0.0334(12) 0.0567(15) -0.0287(12)
F8 0.0707(16) 0.0582(14) 0.0901(17) -0.0257(12) 0.0565(14) -0.0288(12)
N1 0.0409(17) 0.0400(16) 0.0430(15) -0.0093(12) 0.0169(13) -0.0091(13)
N2 0.077(3) 0.0361(19) 0.078(2) 0.0062(16) 0.054(2) 0.0082(17)
N3 0.0398(17) 0.0472(18) 0.0575(19) 0.0151(14) 0.0226(14) 0.0109(14)
N4 0.0481(19) 0.0510(19) 0.061(2) -0.0157(15) 0.0196(16) -0.0185(15)
N5 0.081(3) 0.044(2) 0.090(3) -0.0043(19) 0.053(2) -0.0072(19)
N6 0.053(2) 0.0517(19) 0.0526(19) -0.0003(15) 0.0221(16) 0.0028(15)
O1 0.0484(16) 0.0450(15) 0.0497(14) 0.0092(11) -0.0007(12) -0.0087(11)
O2 0.0640(19) 0.0521(16) 0.0623(17) 0.0054(13) -0.0072(14) -0.0248(14)
O3 0.0561(17) 0.0447(15) 0.0509(15) -0.0090(12) -0.0044(12) 0.0084(12)
O4 0.076(2) 0.0534(17) 0.088(2) -0.0235(15) -0.0337(18) 0.0310(16)
O5 0.0597(17) 0.0323(13) 0.0622(16) 0.0085(11) 0.0199(13) -0.0035(12)
O6 0.0417(16) 0.0411(14) 0.0840(19) -0.0016(13) 0.0092(14) -0.0160(12)
O7 0.0381(15) 0.0477(15) 0.0670(16) -0.0139(12) 0.0185(13) -0.0190(11)
O8 0.0666(19) 0.0398(15) 0.0675(17) 0.0138(13) 0.0256(14) -0.0069(13)

loop_
_atom_type_symbol
_atom_type_description
_atom_type_scat_dispersion_real
_atom_type_scat_dispersion_imag
_atom_type_scat_source
C C 0.0033 0.0016 'International Tables Vol C Tables 4.2.6.8 and 6.1.1.4'
H H 0.0000 0.0000 'International Tables Vol C Tables 4.2.6.8 and 6.1.1.4'
Cd Cd -0.8075 1.2024 'International Tables Vol C Tables 4.2.6.8 and 6.1.1.4'
F F 0.0171 0.0103 'International Tables Vol C Tables 4.2.6.8 and 6.1.1.4'
N N 0.0061 0.0033 'International Tables Vol C Tables 4.2.6.8 and 6.1.1.4'
O O 0.0106 0.0060 'International Tables Vol C Tables 4.2.6.8 and 6.1.1.4'

loop_
_geom_angle_atom_site_label_1
_geom_angle_atom_site_label_2
_geom_angle_atom_site_label_3
_geom_angle
_geom_angle_site_symmetry_1
_geom_angle_site_symmetry_3
N1 C1 C2 124.0(3) . .
N1 C1 H1 118.0 . .
C2 C1 H1 118.0 . .
C1 C2 C3 121.2(3) . .
C1 C2 H2 119.4 . .
C3 C2 H2 119.4 . .
C2 C3 C4 114.4(3) . .
C2 C3 C6 122.3(3) . .
C4 C3 C6 123.3(3) . .
C5 C4 C3 121.0(3) . .
C5 C4 H4 119.5 . .
C3 C4 H4 119.5 . .
N1 C5 C4 124.1(3) . .
N1 C5 H5 117.9 . .
C4 C5 H5 117.9 . .
C7 C6 C11 115.4(3) . .
C7 C6 C3 122.6(3) . .
C11 C6 C3 121.9(3) . .
C8 C7 C6 122.3(3) . .
C8 C7 H7 118.8 . .
C6 C7 H7 118.8 . .
C7 C8 C9 121.6(3) . .
C7 C8 H8 119.2 . .
C9 C8 H8 119.2 . .
C10 C9 N2 124.5(3) . .
C10 C9 C8 116.8(3) . .
N2 C9 C8 118.6(3) . .
C9 C10 C11 120.7(3) . .
C9 C10 H10 119.6 . .
C11 C10 H10 119.6 . .
C10 C11 C6 123.0(3) . .
C10 C11 H11 118.5 . .
C6 C11 H11 118.5 . .
C13 C12 C17 118.1(3) . .
C13 C12 N2 122.0(3) . .
C17 C12 N2 119.9(3) . .
C14 C13 C12 120.3(3) . .
C14 C13 H13 119.9 . .
C12 C13 H13 119.9 . .
C13 C14 C15 122.4(3) . .
C13 C14 H14 118.8 . .
C15 C14 H14 118.8 . .
C14 C15 C16 116.9(3) . .
C14 C15 C18 120.9(3) . .
C16 C15 C18 122.2(3) . .
C17 C16 C15 121.0(3) . .
C17 C16 H16 119.5 . .
C15 C16 H16 119.5 . .
C16 C17 C12 121.2(3) . .
C16 C17 H17 119.4 . .
C12 C17 H17 119.4 . .
C19 C18 C22 114.1(3) . .
C19 C18 C15 121.7(3) . .
C22 C18 C15 124.2(3) . .
C20 C19 C18 121.4(4) . .
C20 C19 H19 119.3 . .
C18 C19 H19 119.3 . .
N3 C20 C19 124.4(4) . .
N3 C20 H20 117.8 . .
C19 C20 H20 117.8 . .
N3 C21 C22 123.9(3) . .
N3 C21 H21 118.0 . .
C22 C21 H21 118.0 . .
C18 C22 C21 120.9(3) . .
C18 C22 H22 119.5 . .
C21 C22 H22 119.5 . .
N4 C23 C24 124.6(4) . .
N4 C23 H23 117.7 . .
C24 C23 H23 117.7 . .
C23 C24 C25 121.4(4) . .
C23 C24 H24 119.3 . .
C25 C24 H24 119.3 . .
C24 C25 C26 113.8(4) . .
C24 C25 C28 122.9(4) . .
C26 C25 C28 123.3(3) . .
C25 C26 C27 121.5(4) . .
C25 C26 H26 119.2 . .
C27 C26 H26 119.2 . .
N4 C27 C26 123.5(4) . .
N4 C27 H27 118.3 . .
C26 C27 H27 118.3 . .
C29 C28 C33 116.7(3) . .
C29 C28 C25 121.6(3) . .
C33 C28 C25 121.7(3) . .
C30 C29 C28 121.8(4) . .
C30 C29 H29 119.1 . .
C28 C29 H29 119.1 . .
C29 C30 C31 120.8(4) . .
C29 C30 H30 119.6 . .
C31 C30 H30 119.6 . .
C30 C31 C32 118.5(4) . .
C30 C31 N5 122.9(4) . .
C32 C31 N5 118.5(3) . .
C33 C32 C31 120.7(4) . .
C33 C32 H32 119.7 . .
C31 C32 H32 119.7 . .
C32 C33 C28 121.5(3) . .
C32 C33 H33 119.2 . .
C28 C33 H33 119.2 . .
C39 C34 C35 117.1(4) . .
C39 C34 N5 124.0(4) . .
C35 C34 N5 118.9(4) . .
C36 C35 C34 121.2(4) . .
C36 C35 H35 119.4 . .
C34 C35 H35 119.4 . .
C35 C36 C37 121.9(4) . .
C35 C36 H36 119.0 . .
C37 C36 H36 119.0 . .
C38 C37 C36 115.9(4) . .
C38 C37 C40 121.2(3) . .
C36 C37 C40 123.0(3) . .
C39 C38 C37 122.5(4) . .
C39 C38 H38 118.8 . .
C37 C38 H38 118.8 . .
C38 C39 C34 121.2(4) . .
C38 C39 H39 119.4 . .
C34 C39 H39 119.4 . .
C41 C40 C44 114.0(4) . .
C41 C40 C37 123.1(3) . .
C44 C40 C37 122.8(4) . .
C42 C41 C40 121.4(4) . .
C42 C41 H41 119.3 . .
C40 C41 H41 119.3 . .
N6 C42 C41 124.0(4) . .
N6 C42 H42 118.0 . .
C41 C42 H42 118.0 . .
N6 C43 C44 123.8(4) . .
N6 C43 H43 118.1 . .
C44 C43 H43 118.1 . .
C43 C44 C40 121.4(4) . .
C43 C44 H44 119.3 . .
C40 C44 H44 119.3 . .
O2 C45 O1 124.8(3) . .
O2 C45 C46 120.0(3) . .
O1 C45 C46 115.2(3) . .
O2 C45 Cd1 67.53(19) . .
O1 C45 Cd1 57.30(17) . .
C46 C45 Cd1 171.4(2) . .
C51 C46 C47 116.3(3) . .
C51 C46 C45 121.9(3) . .
C47 C46 C45 121.7(3) . .
F1 C47 C46 119.3(3) . .
F1 C47 C48 118.3(3) . .
C46 C47 C48 122.4(4) . .
F2 C48 C47 118.4(3) . .
F2 C48 C49 120.3(3) . .
C47 C48 C49 121.3(3) . .
C50 C49 C48 116.0(3) . .
C50 C49 C52 122.5(3) . .
C48 C49 C52 121.5(3) . .
F4 C50 C51 118.4(3) . .
F4 C50 C49 119.6(3) . .
C51 C50 C49 122.1(3) . .
F3 C51 C46 119.9(3) . .
F3 C51 C50 118.2(3) . .
C46 C51 C50 121.8(3) . .
O4 C52 O3 124.7(3) . .
O4 C52 C49 118.6(3) . .
O3 C52 C49 116.7(3) . .
O4 C52 Cd2 66.1(2) . 4_475
O3 C52 Cd2 58.60(18) . 4_475
C49 C52 Cd2 175.3(3) . 4_475
O5 C53 O6 127.9(3) . .
O5 C53 C54 117.3(3) . .
O6 C53 C54 114.8(3) . .
C55 C54 C56 116.1(3) . .
C55 C54 C53 122.9(3) . .
C56 C54 C53 121.0(3) . .
F5 C55 C54 119.4(3) . .
F5 C55 C56 118.2(3) . 3_567
C54 C55 C56 122.4(3) . 3_567
F6 C56 C54 119.6(3) . .
F6 C56 C55 118.9(3) . 3_567
C54 C56 C55 121.5(3) . 3_567
O8 C57 O7 128.0(3) . .
O8 C57 C58 115.7(3) . .
O7 C57 C58 116.4(3) . .
C60 C58 C59 116.7(3) . .
C60 C58 C57 121.3(3) . .
C59 C58 C57 121.9(3) . .
F7 C59 C60 119.3(3) . 3_677
F7 C59 C58 119.5(3) . .
C60 C59 C58 121.2(3) 3_677 .
F8 C60 C58 119.7(3) . .
F8 C60 C59 118.3(3) . 3_677
C58 C60 C59 122.1(3) . 3_677
O7 Cd1 N3 90.06(9) . 4_476
O7 Cd1 N1 92.04(9) . .
N3 Cd1 N1 177.13(10) 4_476 .
O7 Cd1 O1 146.18(9) . .
N3 Cd1 O1 91.47(10) 4_476 .
N1 Cd1 O1 87.88(10) . .
O7 Cd1 O5 131.11(10) . .
N3 Cd1 O5 88.25(10) 4_476 .
N1 Cd1 O5 88.90(9) . .
O1 Cd1 O5 82.71(9) . .
O7 Cd1 O2 92.76(9) . .
N3 Cd1 O2 91.35(11) 4_476 .
N1 Cd1 O2 90.50(10) . .
O1 Cd1 O2 53.44(8) . .
O5 Cd1 O2 136.12(9) . .
O7 Cd1 C45 119.39(10) . .
N3 Cd1 C45 92.22(11) 4_476 .
N1 Cd1 C45 88.45(10) . .
O1 Cd1 C45 26.80(9) . .
O5 Cd1 C45 109.51(10) . .
O2 Cd1 C45 26.65(9) . .
O6 Cd2 O8 124.54(10) . .
O6 Cd2 N4 86.30(10) . .
O8 Cd2 N4 84.92(11) . .
O6 Cd2 N6 94.68(11) . 4_476
O8 Cd2 N6 89.70(10) . 4_476
N4 Cd2 N6 174.05(12) . 4_476
O6 Cd2 O3 146.00(9) . 4_676
O8 Cd2 O3 88.75(10) . 4_676
N4 Cd2 O3 90.50(11) . 4_676
N6 Cd2 O3 91.94(11) 4_476 4_676
O6 Cd2 O4 92.91(9) . 4_676
O8 Cd2 O4 142.40(10) . 4_676
N4 Cd2 O4 95.25(13) . 4_676
N6 Cd2 O4 90.56(12) 4_476 4_676
O3 Cd2 O4 53.66(9) 4_676 4_676
O6 Cd2 C52 119.50(10) . 4_676
O8 Cd2 C52 115.58(11) . 4_676
N4 Cd2 C52 92.97(12) . 4_676
N6 Cd2 C52 91.65(12) 4_476 4_676
O3 Cd2 C52 26.84(9) 4_676 4_676
O4 Cd2 C52 26.83(10) 4_676 4_676
C1 N1 C5 115.1(3) . .
C1 N1 Cd1 119.4(2) . .
C5 N1 Cd1 125.4(2) . .
C9 N2 C12 129.5(3) . .
C9 N2 H2A 117(3) . .
C12 N2 H2A 113(3) . .
C21 N3 C20 115.1(3) . .
C21 N3 Cd1 126.8(2) . 4_675
C20 N3 Cd1 117.9(3) . 4_675
C23 N4 C27 115.2(4) . .
C23 N4 Cd2 119.5(3) . .
C27 N4 Cd2 125.3(3) . .
C34 N5 C31 128.0(4) . .
C34 N5 H5A 114(3) . .
C31 N5 H5A 118(3) . .
C42 N6 C43 115.3(4) . .
C42 N6 Cd2 121.2(3) . 4_675
C43 N6 Cd2 123.4(3) . 4_675
C45 O1 Cd1 95.9(2) . .
C45 O2 Cd1 85.8(2) . .
C52 O3 Cd2 94.6(2) . 4_475
C52 O4 Cd2 87.1(2) . 4_475
C53 O5 Cd1 139.0(2) . .
C53 O6 Cd2 132.1(2) . .
C57 O7 Cd1 127.0(2) . .
C57 O8 Cd2 144.1(2) . .

loop_
_geom_bond_atom_site_label_1
_geom_bond_atom_site_label_2
_geom_bond_distance
_geom_bond_site_symmetry_2
C1 N1 1.334(4) .
C1 C2 1.368(5) .
C1 H1 0.9300 .
C2 C3 1.383(5) .
C2 H2 0.9300 .
C3 C4 1.393(5) .
C3 C6 1.472(5) .
C4 C5 1.365(5) .
C4 H4 0.9300 .
C5 N1 1.337(5) .
C5 H5 0.9300 .
C6 C7 1.375(5) .
C6 C11 1.391(5) .
C7 C8 1.374(5) .
C7 H7 0.9300 .
C8 C9 1.391(5) .
C8 H8 0.9300 .
C9 C10 1.375(5) .
C9 N2 1.378(5) .
C10 C11 1.378(5) .
C10 H10 0.9300 .
C11 H11 0.9300 .
C12 C13 1.382(5) .
C12 C17 1.386(5) .
C12 N2 1.405(4) .
C13 C14 1.378(5) .
C13 H13 0.9300 .
C14 C15 1.382(5) .
C14 H14 0.9300 .
C15 C16 1.395(5) .
C15 C18 1.478(5) .
C16 C17 1.380(5) .
C16 H16 0.9300 .
C17 H17 0.9300 .
C18 C19 1.369(5) .
C18 C22 1.371(5) .
C19 C20 1.363(6) .
C19 H19 0.9300 .
C20 N3 1.313(5) .
C20 H20 0.9300 .
C21 N3 1.313(4) .
C21 C22 1.382(5) .
C21 H21 0.9300 .
C22 H22 0.9300 .
C23 N4 1.313(6) .
C23 C24 1.358(7) .
C23 H23 0.9300 .
C24 C25 1.368(6) .
C24 H24 0.9300 .
C25 C26 1.372(5) .
C25 C28 1.470(5) .
C26 C27 1.375(5) .
C26 H26 0.9300 .
C27 N4 1.313(5) .
C27 H27 0.9300 .
C28 C29 1.394(5) .
C28 C33 1.398(5) .
C29 C30 1.368(5) .
C29 H29 0.9300 .
C30 C31 1.378(5) .
C30 H30 0.9300 .
C31 C32 1.386(5) .
C31 N5 1.399(5) .
C32 C33 1.371(5) .
C32 H32 0.9300 .
C33 H33 0.9300 .
C34 C39 1.380(6) .
C34 C35 1.388(6) .
C34 N5 1.390(5) .
C35 C36 1.371(5) .
C35 H35 0.9300 .
C36 C37 1.389(5) .
C36 H36 0.9300 .
C37 C38 1.389(5) .
C37 C40 1.475(5) .
C38 C39 1.363(6) .
C38 H38 0.9300 .
C39 H39 0.9300 .
C40 C41 1.376(5) .
C40 C44 1.384(6) .
C41 C42 1.374(6) .
C41 H41 0.9300 .
C42 N6 1.319(5) .
C42 H42 0.9300 .
C43 N6 1.331(6) .
C43 C44 1.367(6) .
C43 H43 0.9300 .
C44 H44 0.9300 .
C45 O2 1.231(4) .
C45 O1 1.241(4) .
C45 C46 1.513(5) .
C45 Cd1 2.737(3) .
C46 C51 1.375(5) .
C46 C47 1.375(5) .
C47 F1 1.354(4) .
C47 C48 1.376(5) .
C48 F2 1.345(4) .
C48 C49 1.391(5) .
C49 C50 1.382(5) .
C49 C52 1.517(5) .
C50 F4 1.350(4) .
C50 C51 1.376(5) .
C51 F3 1.351(4) .
C52 O4 1.230(4) .
C52 O3 1.233(4) .
C52 Cd2 2.723(4) 4_475
C53 O5 1.229(4) .
C53 O6 1.245(4) .
C53 C54 1.522(4) .
C54 C55 1.369(5) .
C54 C56 1.378(5) .
C55 F5 1.349(4) .
C55 C56 1.380(5) 3_567
C56 F6 1.342(4) .
C56 C55 1.380(5) 3_567
C57 O8 1.237(4) .
C57 O7 1.242(4) .
C57 C58 1.520(4) .
C58 C60 1.365(5) .
C58 C59 1.388(5) .
C59 F7 1.342(4) .
C59 C60 1.376(5) 3_677
C60 F8 1.351(4) .
C60 C59 1.376(5) 3_677
Cd1 O7 2.247(2) .
Cd1 N3 2.295(3) 4_476
Cd1 N1 2.313(3) .
Cd1 O1 2.316(2) .
Cd1 O5 2.326(2) .
Cd1 O2 2.536(3) .
Cd2 O6 2.227(2) .
Cd2 O8 2.276(2) .
Cd2 N4 2.291(3) .
Cd2 N6 2.296(3) 4_476
Cd2 O3 2.331(2) 4_676
Cd2 O4 2.492(3) 4_676
Cd2 C52 2.723(4) 4_676
N2 H2A 0.75(4) .
N3 Cd1 2.295(3) 4_675
N5 H5A 0.83(4) .
N6 Cd2 2.296(3) 4_675
O3 Cd2 2.331(2) 4_475
O4 Cd2 2.492(3) 4_475
